data_1545228
loop_
_publ_author_name
'Gao, Nadia Yuqian'
'Banwell, Martin G.'
'Willis, Anthony C.'

_publ_section_title
;
 Biomimetic Total Synthesis of the Pentacyclic Amaryllidaceae Alkaloid
 Derivative Gracilamine.
;
_journal_issue 1
_journal_name_full 'Organic letters'
_journal_page_first 162
_journal_page_last 165
_journal_paper_doi 10.1021/acs.orglett.6b03465
_journal_volume 19
_journal_year 2017
_chemical_compound_source local
_chemical_formula_moiety 'C24 H22 N2 O7 S'
_chemical_formula_sum 'C24 H22 N2 O7 S'
_chemical_formula_weight 482.51
_space_group_IT_number 14
_symmetry_cell_setting monoclinic
_symmetry_space_group_name_Hall '-P 2ybc'
_symmetry_space_group_name_H-M 'P 1 21/c 1'
_atom_sites_solution_hydrogens difmap
_atom_sites_solution_primary direct
_audit_creation_date 13-04-08
_audit_creation_method CRYSTALS_ver_14.40
_audit_update_record
;
2013-04-08 - Report on C24 H22 N2 O7 S 
             by Anthony C. Willis
             for   Nadia Gao and Martin Banwell

2013-04-08 - passes checkcif tests with minor warnings  
;
_cell_angle_alpha 90
_cell_angle_beta 101.2531(9)
_cell_angle_gamma 90
_cell_formula_units_Z 4
_cell_length_a 10.6275(1)
_cell_length_b 14.1650(2)
_cell_length_c 15.0417(2)
_cell_measurement_reflns_used 37516
_cell_measurement_temperature 200
_cell_measurement_theta_max 30
_cell_measurement_theta_min 3
_cell_volume 2220.82(5)
_computing_cell_refinement 'DENZO/SCALEPACK (Otwinowski & Minor, 1997)'
_computing_data_collection 'COLLECT (Nonius, 2001).'
_computing_data_reduction 'DENZO/SCALEPACK (Otwinowski & Minor, 1997)'
_computing_molecular_graphics
; 
ORTEP-II (Johnson 1976) in teXsan (MSC, 1992-1997)
;
_computing_publication_material 'CRYSTALS (Betteridge et al., 2003)'
_computing_structure_refinement 'CRYSTALS (Betteridge et al., 2003)'
_computing_structure_solution 'SIR92 (Altomare et al., 1994)'
_diffrn_ambient_temperature 200
_diffrn_measured_fraction_theta_full 0.999
_diffrn_measured_fraction_theta_max 0.999
_diffrn_measurement_device Area
_diffrn_measurement_device_type 'Nonius KappaCCD'
_diffrn_measurement_method ' \f and \w scans with CCD '
_diffrn_radiation_monochromator graphite
_diffrn_radiation_type 'Mo K\a'
_diffrn_radiation_wavelength 0.71073
_diffrn_reflns_av_R_equivalents 0.041
_diffrn_reflns_limit_h_max 14
_diffrn_reflns_limit_h_min -14
_diffrn_reflns_limit_k_max 19
_diffrn_reflns_limit_k_min -19
_diffrn_reflns_limit_l_max 21
_diffrn_reflns_limit_l_min -21
_diffrn_reflns_number 63771
_diffrn_reflns_theta_full 30.021
_diffrn_reflns_theta_max 30.021
_diffrn_reflns_theta_min 2.596
_diffrn_standards_number 0
_exptl_absorpt_coefficient_mu 0.196
_exptl_absorpt_correction_T_max 0.978
_exptl_absorpt_correction_T_min 0.948
_exptl_absorpt_correction_type integration
_exptl_absorpt_process_details
;
via Gaussian method (Coppens, 1970) implemented in maXus (2000)
;
_exptl_crystal_colour colourless
_exptl_crystal_density_diffrn 1.443
_exptl_crystal_density_method 'not measured'
_exptl_crystal_description plate
_exptl_crystal_F_000 1008
_exptl_crystal_size_max 0.340
_exptl_crystal_size_mid 0.280
_exptl_crystal_size_min 0.140
_refine_diff_density_max 0.31
_refine_diff_density_min -0.44
_refine_ls_extinction_method None
_refine_ls_goodness_of_fit_ref 0.9729
_refine_ls_hydrogen_treatment constr
_refine_ls_matrix_type full
_refine_ls_number_parameters 307
_refine_ls_number_reflns 6464
_refine_ls_number_restraints 0
_refine_ls_R_factor_all 0.0545
_refine_ls_R_factor_gt 0.0402
_refine_ls_shift/su_max 0.0006474
_refine_ls_shift/su_mean 0.0000803
_refine_ls_structure_factor_coef Fsqd
_refine_ls_weighting_details
;
 Method= Modified Sheldrick 
 w=1/[\s^2^(F^2^) + ( 0.05P)^2^ + 0.82P] 
 ,where P=(max(Fo^2^,0) + 2Fc^2^)/3 
;
_refine_ls_weighting_scheme calc
_refine_ls_wR_factor_all 0.1028
_refine_ls_wR_factor_gt 0.0958
_refine_ls_wR_factor_ref 0.1028
_reflns_limit_h_max 14
_reflns_limit_h_min -14
_reflns_limit_k_max 19
_reflns_limit_k_min 0
_reflns_limit_l_max 21
_reflns_limit_l_min 0
_reflns_number_gt 5156
_reflns_number_total 6467
_reflns_threshold_expression I>2.0\s(I)
_oxford_diffrn_Wilson_B_factor 2.47
_oxford_diffrn_Wilson_scale 1.91
_oxford_refine_ls_r_factor_ref 0.0545
_oxford_refine_ls_scale 0.6285(10)
_oxford_reflns_number_all 6464
_oxford_reflns_threshold_expression_ref I>-10.0\s(I)
_oxford_structure_analysis_title 'ban1313 At 11:50 on 8/4/2013'
_cod_data_source_file ol6b03465_si_002.cif
_cod_data_source_block ban1313
_cod_original_sg_symbol_H-M 'P 1 21/c 1 '
_cod_database_code 1545228

loop_
_symmetry_equiv_pos_as_xyz
x,y,z
-x,-y,-z
-x,y+1/2,-z+1/2
x,-y+1/2,z+1/2

loop_
_atom_site_label
_atom_site_type_symbol
_atom_site_fract_x
_atom_site_fract_y
_atom_site_fract_z
_atom_site_U_iso_or_equiv
_atom_site_occupancy
_atom_site_adp_type
_atom_site_refinement_flags_posn
C1 C 0.81864(12) 0.17154(9) 0.69215(8) 0.0304 1.0000 Uani .
C2 C 0.73586(13) 0.09863(9) 0.70952(9) 0.0345 1.0000 Uani .
C3 C 0.71424(12) 0.09016(9) 0.79557(9) 0.0323 1.0000 Uani .
O4 O 0.64061(11) 0.02565(8) 0.83075(7) 0.0449 1.0000 Uani .
C5 C 0.64501(14) 0.05397(11) 0.92286(10) 0.0403 1.0000 Uani .
O6 O 0.74361(9) 0.12456(7) 0.94465(6) 0.0397 1.0000 Uani .
C7 C 0.77464(12) 0.14946(9) 0.86393(8) 0.0300 1.0000 Uani .
C8 C 0.85617(11) 0.22023(9) 0.84940(8) 0.0299 1.0000 Uani .
C9 C 0.87894(11) 0.23335(9) 0.76123(8) 0.0277 1.0000 Uani .
C10 C 0.97036(11) 0.31316(9) 0.74383(8) 0.0289 1.0000 Uani .
C11 C 1.01978(12) 0.36707(9) 0.83200(8) 0.0300 1.0000 Uani .
C12 C 0.92525(12) 0.44396(10) 0.84183(9) 0.0335 1.0000 Uani .
N13 N 0.84102(10) 0.44746(8) 0.75098(7) 0.0314 1.0000 Uani .
C14 C 0.89525(11) 0.39250(9) 0.68427(8) 0.0301 1.0000 Uani .
C15 C 0.98436(14) 0.45522(12) 0.64180(10) 0.0429 1.0000 Uani .
C16 C 1.05844(15) 0.39813(14) 0.58374(10) 0.0508 1.0000 Uani .
C17 C 1.11855(14) 0.31267(14) 0.63300(10) 0.0496 1.0000 Uani .
C18 C 1.07982(12) 0.27442(12) 0.70327(9) 0.0404 1.0000 Uani .
C19 C 0.83699(13) 0.18006(10) 0.59759(9) 0.0359 1.0000 Uani .
O20 O 0.79847(13) 0.12305(9) 0.53899(7) 0.0569 1.0000 Uani .
C21 C 1.12742(13) 0.34828(10) 0.89064(10) 0.0381 1.0000 Uani .
C22 C 1.17340(17) 0.39803(12) 0.97818(11) 0.0528 1.0000 Uani .
S23 S 0.69657(3) 0.48649(2) 0.73505(2) 0.0306 1.0000 Uani .
O24 O 0.65319(9) 0.50031(7) 0.63991(6) 0.0379 1.0000 Uani .
O25 O 0.69713(10) 0.56359(7) 0.79678(7) 0.0427 1.0000 Uani .
C26 C 0.59893(11) 0.39783(9) 0.77244(9) 0.0311 1.0000 Uani .
C27 C 0.59522(14) 0.39813(12) 0.86443(10) 0.0409 1.0000 Uani .
C28 C 0.52446(15) 0.33075(13) 0.90075(11) 0.0506 1.0000 Uani .
C29 C 0.45433(15) 0.26393(13) 0.84586(12) 0.0507 1.0000 Uani .
C30 C 0.45296(13) 0.26409(11) 0.75399(11) 0.0428 1.0000 Uani .
C31 C 0.52537(12) 0.33022(9) 0.71826(9) 0.0319 1.0000 Uani .
N32 N 0.51911(10) 0.32258(8) 0.62002(8) 0.0341 1.0000 Uani .
O33 O 0.61753(10) 0.30952(9) 0.59198(8) 0.0477 1.0000 Uani .
O34 O 0.41292(10) 0.32587(10) 0.57063(8) 0.0560 1.0000 Uani .
H21 H 0.6985 0.0576 0.6620 0.0422 1.0000 Uiso R
H51 H 0.6665 0.0002 0.9632 0.0479 1.0000 Uiso R
H52 H 0.5627 0.0822 0.9292 0.0483 1.0000 Uiso R
H81 H 0.8960 0.2584 0.8980 0.0366 1.0000 Uiso R
H121 H 0.9687 0.5049 0.8556 0.0408 1.0000 Uiso R
H122 H 0.8745 0.4276 0.8879 0.0405 1.0000 Uiso R
H141 H 0.8247 0.3681 0.6369 0.0341 1.0000 Uiso R
H151 H 1.0456 0.4851 0.6894 0.0504 1.0000 Uiso R
H152 H 0.9312 0.5045 0.6055 0.0514 1.0000 Uiso R
H161 H 1.1267 0.4356 0.5660 0.0610 1.0000 Uiso R
H162 H 0.9999 0.3773 0.5287 0.0601 1.0000 Uiso R
H171 H 1.1881 0.2842 0.6124 0.0606 1.0000 Uiso R
H181 H 1.1215 0.2191 0.7324 0.0491 1.0000 Uiso R
H191 H 0.8817 0.2348 0.5809 0.0430 1.0000 Uiso R
H211 H 1.1781 0.2976 0.8770 0.0466 1.0000 Uiso R
H271 H 0.6408 0.4459 0.9014 0.0491 1.0000 Uiso R
H281 H 0.5250 0.3322 0.9646 0.0614 1.0000 Uiso R
H291 H 0.4069 0.2174 0.8712 0.0609 1.0000 Uiso R
H301 H 0.4051 0.2187 0.7157 0.0518 1.0000 Uiso R
H221 H 1.1237 0.4527 0.9833 0.0803 1.0000 Uiso R
H222 H 1.2613 0.4172 0.9832 0.0813 1.0000 Uiso R
H223 H 1.1691 0.3574 1.0273 0.0818 1.0000 Uiso R

loop_
_atom_site_aniso_label
_atom_site_aniso_U_11
_atom_site_aniso_U_22
_atom_site_aniso_U_33
_atom_site_aniso_U_23
_atom_site_aniso_U_13
_atom_site_aniso_U_12
C1 0.0311(6) 0.0311(6) 0.0271(6) -0.0033(5) 0.0009(5) 0.0034(5)
C2 0.0382(7) 0.0300(6) 0.0324(6) -0.0074(5) -0.0004(5) -0.0016(5)
C3 0.0313(6) 0.0277(6) 0.0359(6) -0.0015(5) 0.0018(5) -0.0029(5)
O4 0.0508(6) 0.0426(6) 0.0405(5) -0.0033(4) 0.0072(5) -0.0187(5)
C5 0.0380(7) 0.0417(8) 0.0410(7) -0.0007(6) 0.0075(6) -0.0098(6)
O6 0.0422(5) 0.0458(6) 0.0317(5) -0.0021(4) 0.0085(4) -0.0141(4)
C7 0.0296(6) 0.0318(6) 0.0277(6) -0.0011(5) 0.0034(4) 0.0010(5)
C8 0.0300(6) 0.0308(6) 0.0277(6) -0.0046(5) 0.0029(4) -0.0024(5)
C9 0.0265(5) 0.0280(6) 0.0277(5) -0.0027(5) 0.0032(4) 0.0019(4)
C10 0.0245(5) 0.0348(6) 0.0272(6) -0.0033(5) 0.0045(4) -0.0013(5)
C11 0.0281(6) 0.0325(6) 0.0291(6) -0.0019(5) 0.0047(4) -0.0053(5)
C12 0.0338(6) 0.0343(7) 0.0303(6) -0.0038(5) 0.0009(5) -0.0014(5)
N13 0.0303(5) 0.0342(6) 0.0287(5) -0.0011(4) 0.0034(4) 0.0007(4)
C14 0.0270(5) 0.0362(6) 0.0272(6) -0.0009(5) 0.0056(4) -0.0046(5)
C15 0.0404(7) 0.0528(9) 0.0360(7) 0.0053(6) 0.0087(6) -0.0148(6)
C16 0.0393(7) 0.0796(12) 0.0361(7) 0.0007(8) 0.0135(6) -0.0180(8)
C17 0.0279(6) 0.0827(12) 0.0403(8) -0.0128(8) 0.0115(6) -0.0038(7)
C18 0.0269(6) 0.0560(9) 0.0377(7) -0.0087(6) 0.0045(5) 0.0038(6)
C19 0.0385(7) 0.0390(7) 0.0288(6) -0.0048(5) 0.0033(5) 0.0042(5)
O20 0.0889(9) 0.0482(6) 0.0316(5) -0.0131(5) 0.0066(5) -0.0048(6)
C21 0.0338(6) 0.0393(7) 0.0379(7) -0.0040(6) -0.0014(5) -0.0023(5)
C22 0.0584(10) 0.0479(9) 0.0423(8) -0.0051(7) -0.0140(7) -0.0066(7)
S23 0.03173(15) 0.02615(14) 0.03306(16) 0.00220(12) 0.00426(11) 0.00188(11)
O24 0.0361(5) 0.0415(5) 0.0345(5) 0.0108(4) 0.0026(4) 0.0032(4)
O25 0.0470(6) 0.0299(5) 0.0499(6) -0.0061(4) 0.0058(5) 0.0037(4)
C26 0.0275(6) 0.0319(6) 0.0340(6) 0.0050(5) 0.0066(5) 0.0047(5)
C27 0.0373(7) 0.0518(9) 0.0339(7) 0.0046(6) 0.0079(5) 0.0048(6)
C28 0.0424(8) 0.0709(11) 0.0409(8) 0.0202(8) 0.0140(6) 0.0079(8)
C29 0.0354(7) 0.0564(10) 0.0629(10) 0.0272(8) 0.0162(7) 0.0039(7)
C30 0.0300(6) 0.0379(7) 0.0603(9) 0.0109(7) 0.0087(6) 0.0001(5)
C31 0.0257(5) 0.0314(6) 0.0385(7) 0.0048(5) 0.0061(5) 0.0037(5)
N32 0.0275(5) 0.0317(5) 0.0420(6) -0.0036(5) 0.0043(4) -0.0004(4)
O33 0.0335(5) 0.0629(7) 0.0485(6) -0.0058(5) 0.0120(4) 0.0039(5)
O34 0.0303(5) 0.0855(9) 0.0485(6) -0.0107(6) -0.0017(4) 0.0003(5)

loop_
_atom_type_symbol
_atom_type_scat_dispersion_real
_atom_type_scat_dispersion_imag
_atom_type_scat_Cromer_Mann_a1
_atom_type_scat_Cromer_Mann_b1
_atom_type_scat_Cromer_Mann_a2
_atom_type_scat_Cromer_Mann_b2
_atom_type_scat_Cromer_Mann_a3
_atom_type_scat_Cromer_Mann_b3
_atom_type_scat_Cromer_Mann_a4
_atom_type_scat_Cromer_Mann_b4
_atom_type_scat_Cromer_Mann_c
_atom_type_scat_source
C 0.0033 0.0016 2.3100 20.8439 1.0200 10.2075 1.5886 0.5687 0.8650 51.6512 0.2156 'International Tables Vol C 4.2.6.8 and 6.1.1.4'
H 0.0000 0.0000 0.4930 10.5109 0.3229 26.1257 0.1402 3.1424 0.0408 57.7998 0.0030 'International Tables Vol C 4.2.6.8 and 6.1.1.4'
N 0.0061 0.0033 12.2126 0.0057 3.1322 9.8933 2.0125 28.9975 1.1663 0.5826 -11.5290 'International Tables Vol C 4.2.6.8 and 6.1.1.4'
O 0.0106 0.0060 3.0485 13.2771 2.2868 5.7011 1.5463 0.3239 0.8670 32.9089 0.2508 'International Tables Vol C 4.2.6.8 and 6.1.1.4'
S 0.1246 0.1234 6.9053 1.4679 5.2034 22.2151 1.4379 0.2536 1.5863 56.1720 0.8669 'International Tables Vol C 4.2.6.8 and 6.1.1.4'

loop_
_exptl_crystal_face_index_h
_exptl_crystal_face_index_k
_exptl_crystal_face_index_l
_exptl_crystal_face_perp_dist
0 1 0 0.100
0 -1 0 0.180
0 0 1 0.070
0 0 -1 0.070
-1 1 0 0.099
1 -1 0 0.191
4 4 0 0.168
-1 -1 0 0.171
1 -3 3 0.120

loop_
_geom_angle_atom_site_label_1
_geom_angle_atom_site_label_2
_geom_angle_atom_site_label_3
_geom_angle
_geom_angle_publ_flag
C2 C1 C9 121.73(11) yes
C2 C1 C19 116.19(11) yes
C9 C1 C19 122.08(12) yes
C1 C2 C3 117.77(11) yes
C1 C2 H21 119.5 no
C3 C2 H21 122.7 no
C2 C3 O4 129.65(12) yes
C2 C3 C7 120.80(12) yes
O4 C3 C7 109.50(11) yes
C3 O4 C5 105.79(10) yes
O4 C5 O6 107.42(11) yes
O4 C5 H51 110.1 no
O6 C5 H51 109.2 no
O4 C5 H52 110.2 no
O6 C5 H52 108.5 no
H51 C5 H52 111.3 no
C5 O6 C7 105.57(10) yes
C3 C7 O6 110.26(11) yes
C3 C7 C8 122.77(12) yes
O6 C7 C8 126.94(11) yes
C7 C8 C9 118.54(11) yes
C7 C8 H81 120.0 no
C9 C8 H81 121.5 no
C1 C9 C8 118.35(11) yes
C1 C9 C10 122.58(11) yes
C8 C9 C10 119.06(10) yes
C9 C10 C11 109.80(10) yes
C9 C10 C14 110.90(9) yes
C11 C10 C14 100.90(10) yes
C9 C10 C18 111.10(11) yes
C11 C10 C18 111.60(10) yes
C14 C10 C18 112.13(11) yes
C10 C11 C12 108.81(10) yes
C10 C11 C21 125.49(12) yes
C12 C11 C21 125.69(12) yes
C11 C12 N13 103.17(10) yes
C11 C12 H121 111.2 no
N13 C12 H121 109.9 no
C11 C12 H122 111.4 no
N13 C12 H122 110.0 no
H121 C12 H122 111.0 no
C12 N13 C14 111.37(10) yes
C12 N13 S23 122.51(9) yes
C14 N13 S23 124.77(8) yes
C10 C14 N13 102.37(9) yes
C10 C14 C15 111.76(11) yes
N13 C14 C15 109.55(11) yes
C10 C14 H141 113.2 no
N13 C14 H141 109.5 no
C15 C14 H141 110.2 no
C14 C15 C16 111.37(13) yes
C14 C15 H151 109.2 no
C16 C15 H151 108.1 no
C14 C15 H152 107.9 no
C16 C15 H152 111.2 no
H151 C15 H152 109.2 no
C15 C16 C17 111.43(12) yes
C15 C16 H161 111.4 no
C17 C16 H161 107.8 no
C15 C16 H162 109.4 no
C17 C16 H162 108.3 no
H161 C16 H162 108.4 no
C16 C17 C18 123.91(14) yes
C16 C17 H171 117.9 no
C18 C17 H171 118.2 no
C10 C18 C17 123.74(15) yes
C10 C18 H181 115.6 no
C17 C18 H181 120.7 no
C1 C19 O20 123.97(14) yes
C1 C19 H191 118.6 no
O20 C19 H191 117.4 no
C11 C21 C22 125.72(14) yes
C11 C21 H211 117.5 no
C22 C21 H211 116.7 no
C21 C22 H221 111.5 no
C21 C22 H222 110.5 no
H221 C22 H222 108.1 no
C21 C22 H223 110.2 no
H221 C22 H223 108.8 no
H222 C22 H223 107.8 no
N13 S23 O24 108.00(6) yes
N13 S23 O25 106.44(6) yes
O24 S23 O25 120.29(6) yes
N13 S23 C26 107.93(6) yes
O24 S23 C26 108.52(6) yes
O25 S23 C26 105.12(6) yes
S23 C26 C27 116.18(11) yes
S23 C26 C31 126.31(10) yes
C27 C26 C31 117.50(12) yes
C26 C27 C28 120.70(15) yes
C26 C27 H271 118.4 no
C28 C27 H271 120.9 no
C27 C28 C29 120.49(15) yes
C27 C28 H281 118.7 no
C29 C28 H281 120.8 no
C28 C29 C30 119.92(14) yes
C28 C29 H291 120.2 no
C30 C29 H291 119.9 no
C29 C30 C31 119.45(15) yes
C29 C30 H301 120.6 no
C31 C30 H301 119.9 no
C26 C31 C30 121.88(13) yes
C26 C31 N32 123.25(11) yes
C30 C31 N32 114.86(12) yes
C31 N32 O33 119.13(11) yes
C31 N32 O34 117.55(11) yes
O33 N32 O34 123.26(12) yes

loop_
_geom_bond_atom_site_label_1
_geom_bond_atom_site_label_2
_geom_bond_distance
_geom_bond_publ_flag
C1 C2 1.4138(19) yes
C1 C9 1.4131(17) yes
C1 C19 1.4778(18) yes
C2 C3 1.3633(19) yes
C2 H21 0.946 no
C3 O4 1.3744(16) yes
C3 C7 1.3846(17) yes
O4 C5 1.4344(17) yes
C5 O6 1.4391(16) yes
C5 H51 0.973 no
C5 H52 0.983 no
O6 C7 1.3652(15) yes
C7 C8 1.3702(18) yes
C8 C9 1.4062(17) yes
C8 H81 0.941 no
C9 C10 1.5459(17) yes
C10 C11 1.5316(17) yes
C10 C14 1.5568(18) yes
C10 C18 1.5179(17) yes
C11 C12 1.5084(18) yes
C11 C21 1.3281(18) yes
C12 N13 1.4812(16) yes
C12 H121 0.982 no
C12 H122 0.986 no
N13 C14 1.4734(16) yes
N13 S23 1.6050(11) yes
C14 C15 1.5265(18) yes
C14 H141 0.990 no
C15 C16 1.518(2) yes
C15 H151 0.966 no
C15 H152 0.992 no
C16 C17 1.496(3) yes
C16 H161 0.977 no
C16 H162 0.979 no
C17 C18 1.323(2) yes
C17 H171 0.946 no
C18 H181 0.962 no
C19 O20 1.2066(17) yes
C19 H191 0.967 no
C21 C22 1.489(2) yes
C21 H211 0.944 no
C22 H221 0.948 no
C22 H222 0.962 no
C22 H223 0.944 no
S23 O24 1.4287(10) yes
S23 O25 1.4327(10) yes
S23 C26 1.7884(13) yes
C26 C27 1.3920(19) yes
C26 C31 1.3942(18) yes
C27 C28 1.391(2) yes
C27 H271 0.947 no
C28 C29 1.376(3) yes
C28 H281 0.960 no
C29 C30 1.379(2) yes
C29 H291 0.953 no
C30 C31 1.3856(19) yes
C30 H301 0.944 no
C31 N32 1.4701(17) yes
N32 O33 1.2158(14) yes
N32 O34 1.2250(15) yes

loop_
_geom_contact_atom_site_label_1
_geom_contact_atom_site_label_2
_geom_contact_distance
_geom_contact_site_symmetry_2
_geom_contact_publ_flag
S23 O4 3.570(1) 3_656 no
O4 O24 3.257(2) 3_646 no
O4 C26 3.260(2) 3_646 no
O4 C31 3.288(2) 3_646 no
O4 O34 3.296(2) 3_646 no
O4 N32 3.492(2) 3_646 no
O6 O33 2.956(2) 4 no
O6 C16 3.598(2) 4 no
O20 C27 3.072(2) 4_554 no
O20 C22 3.217(2) 3_746 no
O20 C28 3.297(2) 4_554 no
O24 C5 3.216(2) 3_656 no
O24 C5 3.339(2) 4_554 no
O25 C30 3.274(2) 3_656 no
O25 C22 3.439(2) 2_767 no
O33 C5 3.253(2) 4_554 no
O33 C28 3.477(2) 4_554 no
O34 C5 3.294(2) 3_656 no
O34 C17 3.442(2) 1_455 no

loop_
_geom_torsion_atom_site_label_1
_geom_torsion_atom_site_label_2
_geom_torsion_atom_site_label_3
_geom_torsion_atom_site_label_4
_geom_torsion
_geom_torsion_publ_flag
S23 N13 C12 C11 155.56(9) no
S23 N13 C14 C10 -136.33(9) no
S23 N13 C14 C15 104.9(1) no
S23 C26 C27 C28 -178.5(1) no
S23 C26 C31 N32 0.4(2) no
S23 C26 C31 C30 179.8(1) no
O4 C3 C2 C1 -178.9(1) no
O4 C3 C7 O6 0.8(1) no
O4 C3 C7 C8 179.0(1) no
O4 C5 O6 C7 11.9(1) no
O6 C5 O4 C3 -11.5(1) no
O6 C7 C3 C2 -176.8(1) no
O6 C7 C8 C9 178.2(1) no
O20 C19 C1 C2 -8.9(2) no
O20 C19 C1 C9 171.8(1) no
O24 S23 N13 C12 167.0(1) no
O24 S23 N13 C14 -27.5(1) no
O24 S23 C26 C27 -158.0(1) no
O24 S23 C26 C31 20.9(1) no
O25 S23 N13 C12 36.5(1) no
O25 S23 N13 C14 -157.9(1) no
O25 S23 C26 C27 -28.1(1) no
O25 S23 C26 C31 150.8(1) no
O33 N32 C31 C26 58.5(2) no
O33 N32 C31 C30 -120.9(1) no
O34 N32 C31 C26 -124.5(1) no
O34 N32 C31 C30 56.1(2) no
N13 S23 C26 C27 85.2(1) no
N13 S23 C26 C31 -95.9(1) no
N13 C12 C11 C10 -12.7(1) no
N13 C12 C11 C21 168.1(1) no
N13 C14 C10 C9 80.7(1) no
N13 C14 C10 C11 -35.6(1) no
N13 C14 C10 C18 -154.5(1) no
N13 C14 C15 C16 171.1(1) no
N32 C31 C26 C27 179.3(1) no
N32 C31 C30 C29 178.7(1) no
C1 C2 C3 C7 -1.9(2) no
C1 C9 C8 C7 -1.3(2) no
C1 C9 C10 C11 -179.9(1) no
C1 C9 C10 C14 69.5(1) no
C1 C9 C10 C18 -55.9(1) no
C2 C1 C9 C8 0.8(2) no
C2 C1 C9 C10 179.7(1) no
C2 C3 O4 C5 -175.9(1) no
C2 C3 C7 C8 1.4(2) no
C3 C2 C1 C9 0.8(2) no
C3 C2 C1 C19 -178.4(1) no
C3 C7 O6 C5 -8.0(1) no
C3 C7 C8 C9 0.3(2) no
C5 O4 C3 C7 6.7(1) no
C5 O6 C7 C8 173.9(1) no
C7 C8 C9 C10 179.8(1) no
C8 C9 C1 C19 180.0(1) no
C8 C9 C10 C11 -1.0(1) no
C8 C9 C10 C14 -111.7(1) no
C8 C9 C10 C18 122.9(1) no
C9 C10 C11 C12 -86.8(1) no
C9 C10 C11 C21 92.5(2) no
C9 C10 C14 C15 -162.2(1) no
C9 C10 C18 C17 134.0(1) no
C10 C9 C1 C19 -1.2(2) no
C10 C11 C21 C22 -177.5(1) no
C10 C14 N13 C12 30.6(1) no
C10 C14 C15 C16 58.4(1) no
C10 C18 C17 C16 -0.9(2) no
C11 C10 C14 C15 81.6(1) no
C11 C10 C18 C17 -103.1(2) no
C11 C12 N13 C14 -11.7(1) no
C12 N13 S23 C26 -75.9(1) no
C12 N13 C14 C15 -88.1(1) no
C12 C11 C10 C14 30.3(1) no
C12 C11 C10 C18 149.6(1) no
C12 C11 C21 C22 1.6(2) no
C14 N13 S23 C26 89.7(1) no
C14 C10 C11 C21 -150.5(1) no
C14 C10 C18 C17 9.2(2) no
C14 C15 C16 C17 -48.7(2) no
C15 C14 C10 C18 -37.3(1) no
C15 C16 C17 C18 20.8(2) no
C18 C10 C11 C21 -31.2(2) no
C26 C27 C28 C29 -1.6(2) no
C26 C31 C30 C29 -0.8(2) no
C27 C26 C31 C30 -1.3(2) no
C27 C28 C29 C30 -0.6(2) no
C28 C27 C26 C31 2.5(2) no
C28 C29 C30 C31 1.8(2) no
